data_1552978
loop_
_publ_author_name
'Liu, Yan-Hua'
'Zhang, Liang'
'Xu, Xiao-Na'
'Li, Zhi-Ming'
'Zhang, Dan-Wei'
'Zhao, Xin'
'Li, Zhan-Ting'

_publ_section_title
;
 Intramolecular C--H&#x22EF;F hydrogen bonding-induced
 1,2,3-triazole-based foldamers
;
_journal_issue 5
_journal_name_full 'Org. Chem. Front.'
_journal_page_first 494
_journal_paper_doi 10.1039/C4QO00047A
_journal_volume 1
_journal_year 2014
_chemical_formula_moiety 'C36 H23 F3 N4 O'
_chemical_formula_sum 'C36 H23 F3 N4 O'
_chemical_formula_weight 584.58
_space_group_IT_number 2
_space_group_name_Hall '-P 1'
_space_group_name_H-M_alt 'P -1'
_symmetry_cell_setting triclinic
_symmetry_space_group_name_Hall '-P 1'
_symmetry_space_group_name_H-M 'P -1'
_atom_sites_solution_hydrogens geom
_atom_sites_solution_primary direct
_atom_sites_solution_secondary difmap
_audit_creation_method SHELXL-97
_cell_angle_alpha 79.88(3)
_cell_angle_beta 88.92(3)
_cell_angle_gamma 87.48(3)
_cell_formula_units_Z 4
_cell_length_a 10.327(2)
_cell_length_b 11.834(2)
_cell_length_c 23.984(5)
_cell_measurement_temperature 296(2)
_cell_measurement_theta_max 66.75
_cell_measurement_theta_min 4.29
_cell_volume 2882.5(10)
_computing_cell_refinement 'Bruker SAINT'
_computing_data_collection 'Bruker APEX2'
_computing_data_reduction 'Bruker SAINT'
_computing_molecular_graphics 'Bruker SHELXTL'
_computing_publication_material 'Bruker SHELXTL'
_computing_structure_refinement 'SHELXL-97 (Sheldrick, 2008)'
_computing_structure_solution 'SHELXS-97 (Sheldrick, 2008)'
_diffrn_ambient_temperature 296(2)
_diffrn_measured_fraction_theta_full 0.889
_diffrn_measured_fraction_theta_max 0.889
_diffrn_measurement_device_type 'Bruker APEX-II CCD'
_diffrn_measurement_method '\f and \w scans'
_diffrn_radiation_monochromator graphite
_diffrn_radiation_source 'fine-focus sealed tube'
_diffrn_radiation_type CuK\a
_diffrn_radiation_wavelength 1.54178
_diffrn_reflns_av_R_equivalents 0.0329
_diffrn_reflns_av_sigmaI/netI 0.0450
_diffrn_reflns_limit_h_max 12
_diffrn_reflns_limit_h_min -12
_diffrn_reflns_limit_k_max 13
_diffrn_reflns_limit_k_min -13
_diffrn_reflns_limit_l_max 28
_diffrn_reflns_limit_l_min -28
_diffrn_reflns_number 23132
_diffrn_reflns_theta_full 67.37
_diffrn_reflns_theta_max 67.37
_diffrn_reflns_theta_min 4.29
_diffrn_standards_number 0
_exptl_absorpt_coefficient_mu 0.797
_exptl_absorpt_correction_T_max 0.7530
_exptl_absorpt_correction_T_min 0.7091
_exptl_absorpt_correction_type multi-scan
_exptl_absorpt_process_details SADABS
_exptl_crystal_colour colorless
_exptl_crystal_density_diffrn 1.347
_exptl_crystal_density_method 'not measured'
_exptl_crystal_description plate
_exptl_crystal_F_000 1208
_exptl_crystal_size_max 0.18
_exptl_crystal_size_mid 0.15
_exptl_crystal_size_min 0.12
_refine_diff_density_max 1.008
_refine_diff_density_min -0.853
_refine_diff_density_rms 0.251
_refine_ls_extinction_coef 0.015(3)
_refine_ls_extinction_expression Fc^*^=kFc[1+0.001xFc^2^\l^3^/sin(2\q)]^-1/4^
_refine_ls_extinction_method SHELXL
_refine_ls_goodness_of_fit_ref 3.898
_refine_ls_hydrogen_treatment constr
_refine_ls_matrix_type full
_refine_ls_number_parameters 794
_refine_ls_number_reflns 9223
_refine_ls_number_restraints 0
_refine_ls_restrained_S_all 3.898
_refine_ls_R_factor_all 0.1848
_refine_ls_R_factor_gt 0.1762
_refine_ls_shift/su_max 0.023
_refine_ls_shift/su_mean 0.004
_refine_ls_structure_factor_coef Fsqd
_refine_ls_weighting_details 'calc w=1/[\s^2^(Fo^2^)+(0.1000P)^2^+0.0000P] where P=(Fo^2^+2Fc^2^)/3'
_refine_ls_weighting_scheme calc
_refine_ls_wR_factor_gt 0.5008
_refine_ls_wR_factor_ref 0.5033
_reflns_number_gt 7654
_reflns_number_total 9223
_reflns_threshold_expression >2sigma(I)
_cod_data_source_file c4qo00047a2.cif
_cod_data_source_block 103
_cod_original_cell_volume 2882.7(10)
_cod_database_code 1552978

loop_
_symmetry_equiv_pos_as_xyz
'x, y, z'
'-x, -y, -z'

loop_
_atom_site_label
_atom_site_type_symbol
_atom_site_fract_x
_atom_site_fract_y
_atom_site_fract_z
_atom_site_U_iso_or_equiv
_atom_site_adp_type
_atom_site_occupancy
_atom_site_symmetry_multiplicity
_atom_site_calc_flag
_atom_site_refinement_flags
F1 F 0.3421(5) 1.1504(4) 0.3063(2) 0.0767(15) Uani 1 1 d .
F2 F 0.4396(5) 0.7886(4) 0.4142(2) 0.0713(13) Uani 1 1 d .
F3 F 0.5318(6) 0.5277(4) 0.5569(2) 0.0838(17) Uani 1 1 d .
F4 F 0.7999(6) 0.6469(5) 0.3162(2) 0.0851(17) Uani 1 1 d .
F5 F 0.9088(5) 0.2841(4) 0.4207(2) 0.0694(13) Uani 1 1 d .
F6 F 1.0277(5) 0.0251(4) 0.56193(18) 0.0664(13) Uani 1 1 d .
O1 O 0.6042(6) 0.2369(5) 0.7297(2) 0.0660(15) Uani 1 1 d .
O2 O 1.0874(6) -0.2653(5) 0.7393(3) 0.0740(17) Uani 1 1 d .
N1 N 0.3425(7) 0.8994(6) 0.5656(3) 0.0604(16) Uani 1 1 d .
N2 N 0.3668(7) 0.8186(6) 0.6091(3) 0.0649(18) Uani 1 1 d .
N3 N 0.4163(6) 0.7267(5) 0.5888(2) 0.0518(14) Uani 1 1 d .
N4 N 0.4668(6) 0.2967(5) 0.7950(2) 0.0553(15) Uani 1 1 d .
H4A H 0.4288 0.3565 0.8048 0.066 Uiso 1 1 calc R
N5 N 0.8537(7) 0.3987(6) 0.5739(3) 0.0600(16) Uani 1 1 d .
N6 N 0.8727(7) 0.3150(6) 0.6168(3) 0.0616(17) Uani 1 1 d .
N7 N 0.9014(5) 0.2191(5) 0.5950(2) 0.0463(13) Uani 1 1 d .
N8 N 0.9069(6) -0.2314(5) 0.7899(3) 0.0575(16) Uani 1 1 d .
H8A H 0.8401 -0.1858 0.7912 0.069 Uiso 1 1 calc R
C1 C 0.3643(6) 0.9357(6) 0.4609(3) 0.0496(16) Uani 1 1 d .
C2 C 0.3162(7) 1.0488(7) 0.4571(3) 0.0546(18) Uani 1 1 d .
H2B H 0.2902 1.0755 0.4900 0.065 Uiso 1 1 calc R
C3 C 0.3063(7) 1.1232(7) 0.4047(3) 0.0538(17) Uani 1 1 d .
C4 C 0.3474(7) 1.0785(7) 0.3575(3) 0.0585(19) Uani 1 1 d .
C5 C 0.3954(8) 0.9684(7) 0.3590(3) 0.0604(19) Uani 1 1 d .
H5B H 0.4240 0.9415 0.3266 0.073 Uiso 1 1 calc R
C6 C 0.3987(7) 0.9007(7) 0.4112(3) 0.0549(17) Uani 1 1 d .
C7 C 0.3771(7) 0.8604(6) 0.5173(3) 0.0503(16) Uani 1 1 d .
C8 C 0.4243(8) 0.7513(6) 0.5310(3) 0.0552(18) Uani 1 1 d .
H8B H 0.4555 0.7032 0.5066 0.066 Uiso 1 1 calc R
C9 C 0.4498(7) 0.6259(6) 0.6279(3) 0.0538(17) Uani 1 1 d .
C10 C 0.5055(7) 0.5274(6) 0.6111(3) 0.0517(16) Uani 1 1 d .
C11 C 0.5330(8) 0.4287(7) 0.6494(3) 0.0593(19) Uani 1 1 d .
H11A H 0.5702 0.3644 0.6369 0.071 Uiso 1 1 calc R
C12 C 0.5058(7) 0.4247(7) 0.7061(3) 0.0540(17) Uani 1 1 d .
C13 C 0.4508(12) 0.5207(7) 0.7231(4) 0.079(3) Uani 1 1 d .
H13A H 0.4320 0.5188 0.7614 0.095 Uiso 1 1 calc R
C14 C 0.4226(11) 0.6203(8) 0.6851(4) 0.077(3) Uani 1 1 d .
H14A H 0.3851 0.6840 0.6980 0.092 Uiso 1 1 calc R
C15 C 0.5312(7) 0.3112(6) 0.7439(3) 0.0530(17) Uani 1 1 d .
C16 C 0.4576(7) 0.1867(6) 0.8347(3) 0.0521(17) Uani 1 1 d .
C17 C 0.4210(7) 0.0924(7) 0.8014(3) 0.0541(17) Uani 1 1 d .
C18 C 0.3201(9) 0.1157(8) 0.7635(3) 0.067(2) Uani 1 1 d .
H18A H 0.2814 0.1892 0.7568 0.081 Uiso 1 1 calc R
C19 C 0.2756(11) 0.0349(10) 0.7358(4) 0.082(3) Uani 1 1 d .
H19A H 0.2066 0.0527 0.7110 0.098 Uiso 1 1 calc R
C20 C 0.3337(12) -0.0743(11) 0.7447(4) 0.091(3) Uani 1 1 d .
H20A H 0.3033 -0.1306 0.7264 0.109 Uiso 1 1 calc R
C21 C 0.4349(11) -0.0984(9) 0.7803(5) 0.087(3) Uani 1 1 d .
H21A H 0.4747 -0.1715 0.7861 0.104 Uiso 1 1 calc R
C22 C 0.4805(8) -0.0146(7) 0.8086(4) 0.063(2) Uani 1 1 d .
H22A H 0.5514 -0.0316 0.8324 0.076 Uiso 1 1 calc R
C23 C 0.5814(7) 0.1544(7) 0.8697(3) 0.0573(18) Uani 1 1 d .
C24 C 0.6971(9) 0.2041(11) 0.8556(4) 0.090(3) Uani 1 1 d .
H24A H 0.7038 0.2576 0.8223 0.108 Uiso 1 1 calc R
C25 C 0.8039(11) 0.1767(14) 0.8894(5) 0.118(5) Uani 1 1 d .
H25A H 0.8799 0.2159 0.8809 0.142 Uiso 1 1 calc R
C26 C 0.7972(11) 0.0894(14) 0.9368(5) 0.124(6) Uani 1 1 d .
H26A H 0.8710 0.0644 0.9578 0.149 Uiso 1 1 calc R
C27 C 0.6821(9) 0.0419(11) 0.9518(4) 0.096(4) Uani 1 1 d .
H27A H 0.6760 -0.0135 0.9844 0.115 Uiso 1 1 calc R
C28 C 0.5742(8) 0.0748(10) 0.9194(4) 0.081(3) Uani 1 1 d .
H28A H 0.4952 0.0433 0.9309 0.097 Uiso 1 1 calc R
C29 C 0.3472(7) 0.2069(7) 0.8762(3) 0.0565(18) Uani 1 1 d .
C30 C 0.2493(8) 0.1310(9) 0.8909(4) 0.077(3) Uani 1 1 d .
H30A H 0.2480 0.0665 0.8737 0.093 Uiso 1 1 calc R
C31 C 0.1548(10) 0.1467(14) 0.9294(5) 0.107(5) Uani 1 1 d .
H31A H 0.0902 0.0938 0.9378 0.128 Uiso 1 1 calc R
C32 C 0.1548(14) 0.2409(19) 0.9559(6) 0.132(7) Uani 1 1 d .
H32A H 0.0917 0.2514 0.9829 0.158 Uiso 1 1 calc R
C33 C 0.2473(15) 0.3170(13) 0.9422(5) 0.110(4) Uani 1 1 d .
H33A H 0.2462 0.3821 0.9591 0.132 Uiso 1 1 calc R
C34 C 0.3453(11) 0.3009(9) 0.9032(4) 0.081(3) Uani 1 1 d .
H34A H 0.4099 0.3540 0.8953 0.098 Uiso 1 1 calc R
C35 C 0.2531(7) 1.2374(7) 0.4002(3) 0.0587(19) Uani 1 1 d .
C36 C 0.2131(9) 1.3335(7) 0.3960(4) 0.068(2) Uani 1 1 d .
H36A H 0.2106 1.4209 0.3958 0.082 Uiso 1 1 d R
C37 C 0.8538(6) 0.4333(6) 0.4692(3) 0.0484(16) Uani 1 1 d .
C38 C 0.8159(7) 0.5491(6) 0.4670(3) 0.0529(17) Uani 1 1 d .
H38A H 0.8025 0.5776 0.5005 0.063 Uiso 1 1 calc R
C39 C 0.7982(7) 0.6220(7) 0.4153(3) 0.0546(17) Uani 1 1 d .
C40 C 0.8195(7) 0.5767(7) 0.3666(3) 0.0580(19) Uani 1 1 d .
C41 C 0.8593(8) 0.4640(8) 0.3669(3) 0.063(2) Uani 1 1 d .
H41A H 0.8758 0.4356 0.3336 0.076 Uiso 1 1 calc R
C42 C 0.8730(7) 0.3967(7) 0.4187(3) 0.0546(17) Uani 1 1 d .
C43 C 0.8699(6) 0.3571(6) 0.5248(3) 0.0482(16) Uani 1 1 d .
C44 C 0.9007(7) 0.2433(6) 0.5378(3) 0.0511(16) Uani 1 1 d .
H44A H 0.9177 0.1926 0.5127 0.061 Uiso 1 1 calc R
C45 C 0.9229(7) 0.1131(6) 0.6328(3) 0.0499(16) Uani 1 1 d .
C46 C 0.9860(7) 0.0191(6) 0.6159(3) 0.0499(16) Uani 1 1 d .
C47 C 1.0095(7) -0.0817(7) 0.6525(3) 0.0546(17) Uani 1 1 d .
H47A H 1.0561 -0.1422 0.6405 0.065 Uiso 1 1 calc R
C48 C 0.9630(7) -0.0925(7) 0.7078(3) 0.0534(17) Uani 1 1 d .
C49 C 0.8978(7) 0.0004(7) 0.7253(3) 0.0558(18) Uani 1 1 d .
H49A H 0.8668 -0.0066 0.7624 0.067 Uiso 1 1 calc R
C50 C 0.8783(7) 0.1027(7) 0.6886(3) 0.0547(17) Uani 1 1 d .
H50A H 0.8355 0.1647 0.7010 0.066 Uiso 1 1 calc R
C51 C 0.9929(8) -0.2041(7) 0.7468(3) 0.0584(18) Uani 1 1 d .
C52 C 0.9198(7) -0.3347(7) 0.8351(3) 0.0559(18) Uani 1 1 d .
C53 C 0.9446(7) -0.4399(7) 0.8067(3) 0.0550(17) Uani 1 1 d .
C54 C 1.0397(9) -0.5234(7) 0.8234(4) 0.065(2) Uani 1 1 d .
H54A H 1.0974 -0.5140 0.8513 0.079 Uiso 1 1 calc R
C55 C 1.0505(11) -0.6212(8) 0.7991(4) 0.080(3) Uani 1 1 d .
H55A H 1.1168 -0.6758 0.8103 0.096 Uiso 1 1 calc R
C56 C 0.9659(10) -0.6386(9) 0.7592(4) 0.079(3) Uani 1 1 d .
H56A H 0.9712 -0.7064 0.7445 0.094 Uiso 1 1 calc R
C57 C 0.8725(10) -0.5554(10) 0.7406(4) 0.078(3) Uani 1 1 d .
H57A H 0.8163 -0.5654 0.7122 0.094 Uiso 1 1 calc R
C58 C 0.8612(9) -0.4561(9) 0.7640(4) 0.073(2) Uani 1 1 d .
H58A H 0.7976 -0.4001 0.7511 0.088 Uiso 1 1 calc R
C59 C 1.0251(8) -0.3164(7) 0.8768(3) 0.0583(19) Uani 1 1 d .
C60 C 1.1057(15) -0.2252(11) 0.8674(5) 0.113(5) Uani 1 1 d .
H60A H 1.1000 -0.1727 0.8337 0.135 Uiso 1 1 calc R
C61 C 1.1955(16) -0.2107(14) 0.9078(6) 0.130(6) Uani 1 1 d .
H61A H 1.2485 -0.1482 0.9006 0.155 Uiso 1 1 calc R
C62 C 1.2076(12) -0.2865(11) 0.9578(5) 0.092(3) Uani 1 1 d .
H62A H 1.2678 -0.2758 0.9846 0.111 Uiso 1 1 calc R
C63 C 1.1299(9) -0.3770(10) 0.9672(4) 0.083(3) Uani 1 1 d .
H63A H 1.1375 -0.4306 1.0005 0.100 Uiso 1 1 calc R
C64 C 1.0390(9) -0.3900(9) 0.9274(4) 0.076(3) Uani 1 1 d .
H64A H 0.9848 -0.4516 0.9353 0.091 Uiso 1 1 calc R
C65 C 0.7896(8) -0.3446(8) 0.8682(3) 0.063(2) Uani 1 1 d .
C66 C 0.7333(9) -0.4501(10) 0.8835(4) 0.079(3) Uani 1 1 d .
H66A H 0.7710 -0.5150 0.8719 0.095 Uiso 1 1 calc R
C67 C 0.6194(12) -0.4584(14) 0.9164(5) 0.107(4) Uani 1 1 d .
H67A H 0.5846 -0.5300 0.9279 0.128 Uiso 1 1 calc R
C68 C 0.5605(11) -0.3669(16) 0.9315(6) 0.116(5) Uani 1 1 d .
H68A H 0.4818 -0.3740 0.9510 0.139 Uiso 1 1 calc R
C69 C 0.6166(14) -0.2582(14) 0.9182(6) 0.123(5) Uani 1 1 d .
H69A H 0.5775 -0.1942 0.9302 0.147 Uiso 1 1 calc R
C70 C 0.7327(11) -0.2495(9) 0.8865(4) 0.092(3) Uani 1 1 d .
H70A H 0.7717 -0.1791 0.8778 0.110 Uiso 1 1 calc R
C71 C 0.7614(8) 0.7407(7) 0.4127(3) 0.061(2) Uani 1 1 d .
C72 C 0.7315(9) 0.8399(8) 0.4082(4) 0.073(2) Uani 1 1 d .
H72A H 0.7258 0.9166 0.4141 0.088 Uiso 1 1 d R

loop_
_atom_site_aniso_label
_atom_site_aniso_U_11
_atom_site_aniso_U_22
_atom_site_aniso_U_33
_atom_site_aniso_U_23
_atom_site_aniso_U_13
_atom_site_aniso_U_12
F1 0.094(3) 0.068(3) 0.059(3) 0.013(2) -0.003(2) 0.004(3)
F2 0.093(3) 0.048(3) 0.073(3) -0.011(2) -0.006(2) 0.009(2)
F3 0.129(5) 0.063(3) 0.052(3) 0.001(2) 0.007(3) 0.033(3)
F4 0.104(4) 0.080(4) 0.058(3) 0.018(2) 0.001(3) 0.016(3)
F5 0.095(3) 0.049(3) 0.063(3) -0.012(2) 0.003(2) 0.005(2)
F6 0.092(3) 0.054(3) 0.049(2) -0.0048(18) 0.006(2) 0.012(2)
O1 0.075(3) 0.054(3) 0.062(3) 0.004(2) 0.006(3) 0.011(3)
O2 0.072(3) 0.052(4) 0.089(4) 0.010(3) 0.004(3) 0.009(3)
N1 0.073(4) 0.045(4) 0.061(4) -0.005(3) -0.003(3) 0.005(3)
N2 0.089(5) 0.045(4) 0.057(4) -0.001(3) -0.003(3) 0.010(3)
N3 0.064(3) 0.038(3) 0.052(3) -0.003(2) -0.007(3) 0.002(3)
N4 0.071(4) 0.044(3) 0.047(3) -0.001(2) -0.006(3) 0.008(3)
N5 0.075(4) 0.043(4) 0.060(4) -0.005(3) -0.001(3) 0.004(3)
N6 0.084(4) 0.044(4) 0.053(4) -0.003(3) 0.000(3) 0.007(3)
N7 0.054(3) 0.034(3) 0.050(3) -0.004(2) -0.004(2) -0.001(2)
N8 0.065(4) 0.046(4) 0.057(3) 0.004(3) -0.004(3) 0.006(3)
C1 0.049(3) 0.041(4) 0.057(4) -0.001(3) -0.009(3) -0.006(3)
C2 0.057(4) 0.046(4) 0.057(4) 0.004(3) -0.010(3) -0.005(3)
C3 0.059(4) 0.048(4) 0.054(4) -0.005(3) -0.008(3) -0.006(3)
C4 0.062(4) 0.055(5) 0.053(4) 0.007(3) -0.007(3) -0.003(3)
C5 0.065(4) 0.057(5) 0.057(4) -0.004(3) -0.004(3) -0.003(4)
C6 0.053(4) 0.043(4) 0.068(5) -0.006(3) -0.008(3) -0.002(3)
C7 0.057(4) 0.039(4) 0.053(4) -0.001(3) -0.011(3) -0.002(3)
C8 0.071(4) 0.039(4) 0.053(4) -0.005(3) -0.007(3) 0.003(3)
C9 0.063(4) 0.042(4) 0.054(4) -0.002(3) -0.008(3) 0.001(3)
C10 0.062(4) 0.042(4) 0.048(4) -0.001(3) -0.003(3) 0.002(3)
C11 0.065(4) 0.055(5) 0.056(4) -0.007(3) -0.005(3) 0.010(4)
C12 0.066(4) 0.046(4) 0.049(4) -0.003(3) -0.007(3) -0.004(3)
C13 0.136(8) 0.048(5) 0.051(4) -0.007(3) -0.001(5) 0.014(5)
C14 0.129(8) 0.049(5) 0.053(4) -0.012(3) -0.003(5) 0.009(5)
C15 0.060(4) 0.041(4) 0.056(4) -0.005(3) -0.008(3) 0.001(3)
C16 0.059(4) 0.048(4) 0.047(4) -0.002(3) -0.003(3) 0.002(3)
C17 0.067(4) 0.047(4) 0.046(4) -0.002(3) 0.000(3) -0.007(3)
C18 0.082(5) 0.059(5) 0.059(5) -0.003(4) -0.017(4) -0.009(4)
C19 0.095(7) 0.088(8) 0.063(5) -0.008(5) -0.013(4) -0.023(6)
C20 0.111(8) 0.100(9) 0.073(6) -0.034(6) 0.007(5) -0.044(7)
C21 0.103(7) 0.056(6) 0.104(8) -0.023(5) 0.021(6) -0.009(5)
C22 0.068(4) 0.053(5) 0.066(5) -0.005(4) -0.001(4) 0.001(4)
C23 0.061(4) 0.059(5) 0.048(4) 0.002(3) -0.005(3) 0.001(3)
C24 0.068(5) 0.112(9) 0.077(6) 0.027(5) -0.021(4) -0.026(5)
C25 0.075(6) 0.182(14) 0.083(7) 0.030(8) -0.024(5) -0.042(7)
C26 0.070(6) 0.188(15) 0.091(8) 0.044(8) -0.030(5) -0.013(7)
C27 0.069(5) 0.132(10) 0.070(6) 0.035(6) -0.018(4) -0.005(6)
C28 0.053(4) 0.104(8) 0.072(6) 0.024(5) -0.006(4) -0.002(4)
C29 0.055(4) 0.065(5) 0.046(4) -0.001(3) -0.010(3) 0.011(3)
C30 0.058(4) 0.091(7) 0.072(5) 0.016(5) 0.003(4) 0.007(4)
C31 0.061(5) 0.156(13) 0.084(7) 0.028(8) 0.016(5) 0.019(6)
C32 0.091(9) 0.204(18) 0.078(8) 0.014(9) 0.021(6) 0.066(11)
C33 0.121(10) 0.133(12) 0.078(7) -0.036(7) -0.014(7) 0.050(9)
C34 0.098(7) 0.086(7) 0.062(5) -0.023(5) -0.002(4) 0.012(5)
C35 0.060(4) 0.048(5) 0.063(4) 0.004(3) -0.007(3) -0.003(3)
C36 0.082(5) 0.040(5) 0.077(5) 0.003(4) -0.011(4) 0.001(4)
C37 0.049(3) 0.039(4) 0.054(4) 0.002(3) -0.005(3) -0.002(3)
C38 0.057(4) 0.048(4) 0.049(4) 0.005(3) -0.003(3) 0.001(3)
C39 0.053(4) 0.052(5) 0.055(4) 0.002(3) -0.003(3) 0.000(3)
C40 0.059(4) 0.060(5) 0.049(4) 0.007(3) -0.003(3) 0.004(3)
C41 0.064(4) 0.070(6) 0.052(4) -0.001(4) -0.001(3) 0.005(4)
C42 0.057(4) 0.049(4) 0.057(4) -0.008(3) 0.001(3) -0.001(3)
C43 0.049(3) 0.047(4) 0.047(4) -0.002(3) -0.005(3) 0.000(3)
C44 0.061(4) 0.046(4) 0.046(4) -0.008(3) -0.002(3) 0.003(3)
C45 0.054(3) 0.043(4) 0.051(4) -0.002(3) -0.008(3) -0.005(3)
C46 0.064(4) 0.041(4) 0.045(3) -0.010(3) -0.003(3) 0.004(3)
C47 0.060(4) 0.049(4) 0.055(4) -0.007(3) -0.003(3) 0.002(3)
C48 0.057(4) 0.045(4) 0.057(4) -0.003(3) -0.008(3) -0.004(3)
C49 0.065(4) 0.051(5) 0.051(4) -0.005(3) 0.004(3) -0.007(3)
C50 0.067(4) 0.046(4) 0.052(4) -0.009(3) -0.001(3) 0.001(3)
C51 0.068(4) 0.048(5) 0.058(4) -0.005(3) -0.008(3) 0.001(4)
C52 0.065(4) 0.047(4) 0.050(4) 0.008(3) -0.003(3) 0.000(3)
C53 0.060(4) 0.044(4) 0.057(4) 0.003(3) -0.003(3) -0.002(3)
C54 0.079(5) 0.055(5) 0.061(5) -0.006(3) -0.018(4) 0.003(4)
C55 0.099(7) 0.060(6) 0.080(6) -0.013(4) -0.006(5) 0.012(5)
C56 0.092(6) 0.063(6) 0.083(6) -0.017(5) 0.011(5) -0.015(5)
C57 0.083(6) 0.093(8) 0.062(5) -0.017(5) -0.005(4) -0.022(5)
C58 0.079(5) 0.075(6) 0.063(5) -0.007(4) -0.012(4) -0.005(5)
C59 0.064(4) 0.050(5) 0.057(4) 0.000(3) -0.003(3) 0.004(3)
C60 0.150(11) 0.084(9) 0.098(8) 0.013(6) -0.046(8) -0.046(8)
C61 0.152(12) 0.119(12) 0.113(10) 0.009(8) -0.058(9) -0.052(10)
C62 0.107(8) 0.091(8) 0.083(7) -0.025(6) -0.032(6) 0.002(6)
C63 0.080(6) 0.104(8) 0.059(5) 0.005(5) -0.009(4) -0.002(6)
C64 0.072(5) 0.089(7) 0.060(5) 0.011(4) -0.009(4) -0.013(5)
C65 0.062(4) 0.072(6) 0.047(4) 0.008(3) -0.006(3) 0.007(4)
C66 0.074(5) 0.092(7) 0.072(6) -0.013(5) 0.008(4) -0.020(5)
C67 0.083(7) 0.137(12) 0.100(8) -0.012(8) 0.010(6) -0.032(8)
C68 0.065(6) 0.168(15) 0.102(9) 0.007(9) 0.009(6) 0.005(8)
C69 0.106(9) 0.133(12) 0.107(9) 0.023(8) 0.025(7) 0.053(8)
C70 0.108(7) 0.074(7) 0.078(6) 0.018(5) 0.021(5) 0.022(6)
C71 0.064(4) 0.046(5) 0.066(5) 0.009(3) -0.003(3) 0.001(4)
C72 0.082(5) 0.052(5) 0.078(6) 0.003(4) -0.004(4) 0.008(4)

loop_
_atom_type_symbol
_atom_type_description
_atom_type_scat_dispersion_real
_atom_type_scat_dispersion_imag
_atom_type_scat_source
C C 0.0181 0.0091 'International Tables Vol C Tables 4.2.6.8 and 6.1.1.4'
H H 0.0000 0.0000 'International Tables Vol C Tables 4.2.6.8 and 6.1.1.4'
N N 0.0311 0.0180 'International Tables Vol C Tables 4.2.6.8 and 6.1.1.4'
O O 0.0492 0.0322 'International Tables Vol C Tables 4.2.6.8 and 6.1.1.4'
F F 0.0727 0.0534 'International Tables Vol C Tables 4.2.6.8 and 6.1.1.4'

loop_
_geom_angle_atom_site_label_1
_geom_angle_atom_site_label_2
_geom_angle_atom_site_label_3
_geom_angle
N2 N1 C7 109.3(6)
N1 N2 N3 107.2(6)
N2 N3 C8 110.0(6)
N2 N3 C9 118.3(6)
C8 N3 C9 131.6(6)
C15 N4 C16 125.2(6)
C15 N4 H4A 117.4
C16 N4 H4A 117.4
N6 N5 C43 109.4(6)
N5 N6 N7 106.8(6)
C44 N7 N6 110.4(6)
C44 N7 C45 130.9(6)
N6 N7 C45 118.7(6)
C51 N8 C52 124.6(6)
C51 N8 H8A 117.7
C52 N8 H8A 117.7
C6 C1 C2 116.6(7)
C6 C1 C7 123.4(7)
C2 C1 C7 119.9(7)
C1 C2 C3 121.4(7)
C1 C2 H2B 119.3
C3 C2 H2B 119.3
C4 C3 C2 116.5(7)
C4 C3 C35 121.8(7)
C2 C3 C35 121.7(7)
F1 C4 C5 118.2(7)
F1 C4 C3 117.5(7)
C5 C4 C3 124.3(7)
C6 C5 C4 115.7(8)
C6 C5 H5B 122.2
C4 C5 H5B 122.2
C5 C6 C1 125.4(8)
C5 C6 F2 117.4(7)
C1 C6 F2 117.2(7)
C8 C7 N1 108.7(6)
C8 C7 C1 130.0(7)
N1 C7 C1 121.3(6)
C7 C8 N3 104.8(7)
C7 C8 H8B 127.6
N3 C8 H8B 127.6
C14 C9 C10 117.2(7)
C14 C9 N3 120.2(7)
C10 C9 N3 122.5(7)
F3 C10 C11 118.6(7)
F3 C10 C9 119.6(6)
C11 C10 C9 121.7(7)
C10 C11 C12 120.3(7)
C10 C11 H11A 119.9
C12 C11 H11A 119.9
C13 C12 C11 118.5(7)
C13 C12 C15 125.2(7)
C11 C12 C15 116.2(7)
C12 C13 C14 121.9(8)
C12 C13 H13A 119.1
C14 C13 H13A 119.1
C9 C14 C13 120.4(8)
C9 C14 H14A 119.8
C13 C14 H14A 119.8
O1 C15 N4 122.7(7)
O1 C15 C12 122.0(7)
N4 C15 C12 115.4(6)
N4 C16 C29 105.3(6)
N4 C16 C23 112.5(6)
C29 C16 C23 107.3(6)
N4 C16 C17 109.2(6)
C29 C16 C17 109.6(6)
C23 C16 C17 112.7(6)
C22 C17 C18 117.9(8)
C22 C17 C16 123.6(7)
C18 C17 C16 118.5(7)
C19 C18 C17 122.2(9)
C19 C18 H18A 118.9
C17 C18 H18A 118.9
C18 C19 C20 119.4(10)
C18 C19 H19A 120.3
C20 C19 H19A 120.3
C21 C20 C19 119.6(10)
C21 C20 H20A 120.2
C19 C20 H20A 120.2
C20 C21 C22 120.7(10)
C20 C21 H21A 119.7
C22 C21 H21A 119.7
C17 C22 C21 120.2(9)
C17 C22 H22A 119.9
C21 C22 H22A 119.9
C24 C23 C28 118.1(7)
C24 C23 C16 123.2(7)
C28 C23 C16 118.7(7)
C23 C24 C25 121.4(9)
C23 C24 H24A 119.3
C25 C24 H24A 119.3
C24 C25 C26 119.4(10)
C24 C25 H25A 120.3
C26 C25 H25A 120.3
C27 C26 C25 119.2(9)
C27 C26 H26A 120.4
C25 C26 H26A 120.4
C26 C27 C28 120.5(9)
C26 C27 H27A 119.7
C28 C27 H27A 119.7
C27 C28 C23 121.0(8)
C27 C28 H28A 119.5
C23 C28 H28A 119.5
C34 C29 C30 116.3(9)
C34 C29 C16 120.7(8)
C30 C29 C16 122.9(8)
C31 C30 C29 122.8(12)
C31 C30 H30A 118.6
C29 C30 H30A 118.6
C30 C31 C32 120.0(13)
C30 C31 H31A 120.0
C32 C31 H31A 120.0
C33 C32 C31 118.9(12)
C33 C32 H32A 120.6
C31 C32 H32A 120.6
C32 C33 C34 121.4(13)
C32 C33 H33A 119.3
C34 C33 H33A 119.3
C29 C34 C33 120.6(12)
C29 C34 H34A 119.7
C33 C34 H34A 119.7
C36 C35 C3 177.7(9)
C35 C36 H36A 160.3
C42 C37 C38 117.0(6)
C42 C37 C43 123.4(7)
C38 C37 C43 119.7(7)
C39 C38 C37 120.8(7)
C39 C38 H38A 119.6
C37 C38 H38A 119.6
C40 C39 C38 117.9(8)
C40 C39 C71 121.0(7)
C38 C39 C71 121.1(7)
F4 C40 C41 118.8(7)
F4 C40 C39 118.1(7)
C41 C40 C39 123.2(7)
C42 C41 C40 116.1(8)
C42 C41 H41A 121.9
C40 C41 H41A 121.9
F5 C42 C41 117.9(7)
F5 C42 C37 117.0(6)
C41 C42 C37 125.1(8)
C44 C43 N5 108.3(6)
C44 C43 C37 130.7(7)
N5 C43 C37 121.0(7)
C43 C44 N7 105.2(6)
C43 C44 H44A 127.4
N7 C44 H44A 127.4
C46 C45 C50 118.5(6)
C46 C45 N7 122.1(6)
C50 C45 N7 119.4(7)
F6 C46 C47 117.7(6)
F6 C46 C45 120.2(6)
C47 C46 C45 122.1(7)
C46 C47 C48 119.2(7)
C46 C47 H47A 120.4
C48 C47 H47A 120.4
C49 C48 C47 119.4(7)
C49 C48 C51 123.2(7)
C47 C48 C51 117.4(7)
C50 C49 C48 120.9(7)
C50 C49 H49A 119.5
C48 C49 H49A 119.5
C49 C50 C45 119.8(7)
C49 C50 H50A 120.1
C45 C50 H50A 120.1
O2 C51 N8 123.1(7)
O2 C51 C48 121.8(7)
N8 C51 C48 115.1(7)
N8 C52 C53 108.2(6)
N8 C52 C59 109.3(6)
C53 C52 C59 114.7(6)
N8 C52 C65 107.1(6)
C53 C52 C65 109.9(7)
C59 C52 C65 107.4(6)
C54 C53 C58 117.9(8)
C54 C53 C52 123.6(7)
C58 C53 C52 118.4(7)
C53 C54 C55 120.8(8)
C53 C54 H54A 119.6
C55 C54 H54A 119.6
C56 C55 C54 121.0(9)
C56 C55 H55A 119.5
C54 C55 H55A 119.5
C55 C56 C57 119.4(10)
C55 C56 H56A 120.3
C57 C56 H56A 120.3
C56 C57 C58 120.4(9)
C56 C57 H57A 119.8
C58 C57 H57A 119.8
C57 C58 C53 120.5(9)
C57 C58 H58A 119.8
C53 C58 H58A 119.8
C64 C59 C60 116.3(9)
C64 C59 C52 120.2(8)
C60 C59 C52 123.4(7)
C59 C60 C61 120.7(11)
C59 C60 H60A 119.6
C61 C60 H60A 119.6
C62 C61 C60 121.5(13)
C62 C61 H61A 119.2
C60 C61 H61A 119.2
C63 C62 C61 118.3(10)
C63 C62 H62A 120.8
C61 C62 H62A 120.8
C62 C63 C64 120.0(9)
C62 C63 H63A 120.0
C64 C63 H63A 120.0
C59 C64 C63 123.1(9)
C59 C64 H64A 118.4
C63 C64 H64A 118.4
C70 C65 C66 119.0(9)
C70 C65 C52 120.1(9)
C66 C65 C52 120.8(8)
C65 C66 C67 119.9(12)
C65 C66 H66A 120.1
C67 C66 H66A 120.1
C68 C67 C66 121.5(14)
C68 C67 H67A 119.2
C66 C67 H67A 119.2
C67 C68 C69 120.4(12)
C67 C68 H68A 119.8
C69 C68 H68A 119.8
C70 C69 C68 118.4(13)
C70 C69 H69A 120.8
C68 C69 H69A 120.8
C65 C70 C69 120.6(12)
C65 C70 H70A 119.7
C69 C70 H70A 119.7
C72 C71 C39 177.3(9)
C71 C72 H72A 162.1

loop_
_geom_bond_atom_site_label_1
_geom_bond_atom_site_label_2
_geom_bond_distance
F1 C4 1.366(8)
F2 C6 1.365(9)
F3 C10 1.322(8)
F4 C40 1.354(8)
F5 C42 1.360(9)
F6 C46 1.348(8)
O1 C15 1.221(9)
O2 C51 1.218(10)
N1 N2 1.305(9)
N1 C7 1.355(10)
N2 N3 1.343(9)
N3 C8 1.367(9)
N3 C9 1.417(9)
N4 C15 1.372(9)
N4 C16 1.477(9)
N4 H4A 0.8600
N5 N6 1.308(9)
N5 C43 1.360(10)
N6 N7 1.350(9)
N7 C44 1.352(9)
N7 C45 1.425(9)
N8 C51 1.355(10)
N8 C52 1.487(9)
N8 H8A 0.8600
C1 C6 1.364(11)
C1 C2 1.395(10)
C1 C7 1.488(9)
C2 C3 1.406(10)
C2 H2B 0.9300
C3 C4 1.383(12)
C3 C35 1.423(11)
C4 C5 1.369(12)
C5 C6 1.363(11)
C5 H5B 0.9300
C7 C8 1.347(10)
C8 H8B 0.9300
C9 C14 1.385(11)
C9 C10 1.398(11)
C10 C11 1.376(10)
C11 C12 1.378(10)
C11 H11A 0.9300
C12 C13 1.370(12)
C12 C15 1.498(10)
C13 C14 1.382(12)
C13 H13A 0.9300
C14 H14A 0.9300
C16 C29 1.539(10)
C16 C23 1.539(10)
C16 C17 1.545(11)
C17 C22 1.367(11)
C17 C18 1.383(11)
C18 C19 1.357(13)
C18 H18A 0.9300
C19 C20 1.383(17)
C19 H19A 0.9300
C20 C21 1.351(16)
C20 H20A 0.9300
C21 C22 1.399(14)
C21 H21A 0.9300
C22 H22A 0.9300
C23 C24 1.366(12)
C23 C28 1.386(11)
C24 C25 1.376(13)
C24 H24A 0.9300
C25 C26 1.398(16)
C25 H25A 0.9300
C26 C27 1.353(15)
C26 H26A 0.9300
C27 C28 1.374(12)
C27 H27A 0.9300
C28 H28A 0.9300
C29 C34 1.380(13)
C29 C30 1.382(12)
C30 C31 1.360(14)
C30 H30A 0.9300
C31 C32 1.38(2)
C31 H31A 0.9300
C32 C33 1.34(2)
C32 H32A 0.9300
C33 C34 1.395(16)
C33 H33A 0.9300
C34 H34A 0.9300
C35 C36 1.181(12)
C36 H36A 1.0336
C37 C42 1.365(10)
C37 C38 1.401(10)
C37 C43 1.480(9)
C38 C39 1.390(10)
C38 H38A 0.9300
C39 C40 1.379(12)
C39 C71 1.430(11)
C40 C41 1.377(12)
C41 C42 1.359(11)
C41 H41A 0.9300
C43 C44 1.352(10)
C44 H44A 0.9300
C45 C46 1.383(10)
C45 C50 1.393(10)
C46 C47 1.366(10)
C47 C48 1.389(10)
C47 H47A 0.9300
C48 C49 1.388(11)
C48 C51 1.501(10)
C49 C50 1.376(11)
C49 H49A 0.9300
C50 H50A 0.9300
C52 C53 1.530(12)
C52 C59 1.539(11)
C52 C65 1.546(10)
C53 C54 1.376(11)
C53 C58 1.394(12)
C54 C55 1.384(13)
C54 H54A 0.9300
C55 C56 1.356(14)
C55 H55A 0.9300
C56 C57 1.370(15)
C56 H56A 0.9300
C57 C58 1.387(14)
C57 H57A 0.9300
C58 H58A 0.9300
C59 C64 1.369(11)
C59 C60 1.376(14)
C60 C61 1.390(17)
C60 H60A 0.9300
C61 C62 1.370(17)
C61 H61A 0.9300
C62 C63 1.352(15)
C62 H62A 0.9300
C63 C64 1.385(13)
C63 H63A 0.9300
C64 H64A 0.9300
C65 C70 1.383(14)
C65 C66 1.387(13)
C66 C67 1.401(15)
C66 H66A 0.9300
C67 C68 1.32(2)
C67 H67A 0.9300
C68 C69 1.42(2)
C68 H68A 0.9300
C69 C70 1.405(16)
C69 H69A 0.9300
C70 H70A 0.9300
C71 C72 1.187(12)
C72 H72A 0.9415

loop_
_geom_torsion_atom_site_label_1
_geom_torsion_atom_site_label_2
_geom_torsion_atom_site_label_3
_geom_torsion_atom_site_label_4
_geom_torsion
C7 N1 N2 N3 -0.5(9)
N1 N2 N3 C8 0.6(9)
N1 N2 N3 C9 -179.4(7)
C43 N5 N6 N7 0.1(9)
N5 N6 N7 C44 0.2(8)
N5 N6 N7 C45 -178.0(6)
C6 C1 C2 C3 -1.1(10)
C7 C1 C2 C3 178.2(7)
C1 C2 C3 C4 -0.4(11)
C1 C2 C3 C35 177.7(7)
C2 C3 C4 F1 -178.1(7)
C35 C3 C4 F1 3.7(11)
C2 C3 C4 C5 0.3(12)
C35 C3 C4 C5 -177.9(8)
F1 C4 C5 C6 179.8(7)
C3 C4 C5 C6 1.4(12)
C4 C5 C6 C1 -3.2(12)
C4 C5 C6 F2 176.6(7)
C2 C1 C6 C5 3.1(11)
C7 C1 C6 C5 -176.2(7)
C2 C1 C6 F2 -176.7(6)
C7 C1 C6 F2 4.0(10)
N2 N1 C7 C8 0.2(9)
N2 N1 C7 C1 -178.0(7)
C6 C1 C7 C8 1.7(12)
C2 C1 C7 C8 -177.6(8)
C6 C1 C7 N1 179.4(7)
C2 C1 C7 N1 0.2(10)
N1 C7 C8 N3 0.2(9)
C1 C7 C8 N3 178.2(7)
N2 N3 C8 C7 -0.5(9)
C9 N3 C8 C7 179.5(8)
N2 N3 C9 C14 4.9(12)
C8 N3 C9 C14 -175.1(9)
N2 N3 C9 C10 -178.0(7)
C8 N3 C9 C10 2.0(13)
C14 C9 C10 F3 179.1(8)
N3 C9 C10 F3 2.0(12)
C14 C9 C10 C11 -0.3(12)
N3 C9 C10 C11 -177.5(7)
F3 C10 C11 C12 -179.4(7)
C9 C10 C11 C12 0.1(12)
C10 C11 C12 C13 0.1(13)
C10 C11 C12 C15 176.2(7)
C11 C12 C13 C14 -0.1(16)
C15 C12 C13 C14 -175.7(9)
C10 C9 C14 C13 0.4(15)
N3 C9 C14 C13 177.6(9)
C12 C13 C14 C9 -0.2(18)
C16 N4 C15 O1 -11.3(12)
C16 N4 C15 C12 168.5(7)
C13 C12 C15 O1 -164.1(9)
C11 C12 C15 O1 20.2(11)
C13 C12 C15 N4 16.1(12)
C11 C12 C15 N4 -159.6(7)
C15 N4 C16 C29 -164.6(7)
C15 N4 C16 C23 78.9(9)
C15 N4 C16 C17 -47.0(9)
N4 C16 C17 C22 134.7(7)
C29 C16 C17 C22 -110.5(8)
C23 C16 C17 C22 9.0(10)
N4 C16 C17 C18 -47.3(9)
C29 C16 C17 C18 67.6(8)
C23 C16 C17 C18 -173.0(7)
C22 C17 C18 C19 3.1(13)
C16 C17 C18 C19 -175.0(8)
C17 C18 C19 C20 -1.1(15)
C18 C19 C20 C21 -0.9(16)
C19 C20 C21 C22 0.7(16)
C18 C17 C22 C21 -3.2(12)
C16 C17 C22 C21 174.8(8)
C20 C21 C22 C17 1.4(14)
N4 C16 C23 C24 -16.2(12)
C29 C16 C23 C24 -131.6(10)
C17 C16 C23 C24 107.7(10)
N4 C16 C23 C28 160.6(8)
C29 C16 C23 C28 45.3(11)
C17 C16 C23 C28 -75.5(10)
C28 C23 C24 C25 -0.1(19)
C16 C23 C24 C25 176.8(12)
C23 C24 C25 C26 5(2)
C24 C25 C26 C27 -7(3)
C25 C26 C27 C28 3(2)
C26 C27 C28 C23 2(2)
C24 C23 C28 C27 -3.8(17)
C16 C23 C28 C27 179.2(10)
N4 C16 C29 C34 -50.6(9)
C23 C16 C29 C34 69.4(9)
C17 C16 C29 C34 -167.9(7)
N4 C16 C29 C30 132.7(7)
C23 C16 C29 C30 -107.3(8)
C17 C16 C29 C30 15.4(9)
C34 C29 C30 C31 0.4(12)
C16 C29 C30 C31 177.3(8)
C29 C30 C31 C32 -0.6(16)
C30 C31 C32 C33 1.4(18)
C31 C32 C33 C34 -2.1(19)
C30 C29 C34 C33 -1.0(13)
C16 C29 C34 C33 -178.0(8)
C32 C33 C34 C29 2.0(17)
C4 C3 C35 C36 -70(23)
C2 C3 C35 C36 112(23)
C42 C37 C38 C39 0.5(10)
C43 C37 C38 C39 -179.0(7)
C37 C38 C39 C40 -0.2(11)
C37 C38 C39 C71 -179.0(7)
C38 C39 C40 F4 178.8(7)
C71 C39 C40 F4 -2.4(11)
C38 C39 C40 C41 -1.1(12)
C71 C39 C40 C41 177.7(7)
F4 C40 C41 C42 -177.8(7)
C39 C40 C41 C42 2.0(12)
C40 C41 C42 F5 178.3(7)
C40 C41 C42 C37 -1.8(12)
C38 C37 C42 F5 -179.5(6)
C43 C37 C42 F5 -0.1(10)
C38 C37 C42 C41 0.6(11)
C43 C37 C42 C41 -180.0(7)
N6 N5 C43 C44 -0.3(9)
N6 N5 C43 C37 179.8(6)
C42 C37 C43 C44 -2.0(12)
C38 C37 C43 C44 177.4(7)
C42 C37 C43 N5 177.8(7)
C38 C37 C43 N5 -2.7(10)
N5 C43 C44 N7 0.4(8)
C37 C43 C44 N7 -179.8(7)
N6 N7 C44 C43 -0.3(8)
C45 N7 C44 C43 177.6(7)
C44 N7 C45 C46 20.2(12)
N6 N7 C45 C46 -162.0(7)
C44 N7 C45 C50 -159.2(7)
N6 N7 C45 C50 18.6(10)
C50 C45 C46 F6 178.4(7)
N7 C45 C46 F6 -1.0(11)
C50 C45 C46 C47 -2.3(12)
N7 C45 C46 C47 178.3(7)
F6 C46 C47 C48 -177.3(7)
C45 C46 C47 C48 3.4(12)
C46 C47 C48 C49 -2.3(11)
C46 C47 C48 C51 -179.1(7)
C47 C48 C49 C50 0.2(12)
C51 C48 C49 C50 176.8(7)
C48 C49 C50 C45 0.9(12)
C46 C45 C50 C49 0.1(11)
N7 C45 C50 C49 179.6(7)
C52 N8 C51 O2 3.6(13)
C52 N8 C51 C48 -177.1(7)
C49 C48 C51 O2 -150.9(8)
C47 C48 C51 O2 25.8(12)
C49 C48 C51 N8 29.8(11)
C47 C48 C51 N8 -153.5(7)
C51 N8 C52 C53 -50.9(10)
C51 N8 C52 C59 74.6(10)
C51 N8 C52 C65 -169.3(8)
N8 C52 C53 C54 133.2(8)
C59 C52 C53 C54 10.9(11)
C65 C52 C53 C54 -110.2(8)
N8 C52 C53 C58 -51.1(9)
C59 C52 C53 C58 -173.4(7)
C65 C52 C53 C58 65.5(9)
C58 C53 C54 C55 -1.0(13)
C52 C53 C54 C55 174.7(8)
C53 C54 C55 C56 -1.6(15)
C54 C55 C56 C57 3.3(16)
C55 C56 C57 C58 -2.5(15)
C56 C57 C58 C53 -0.1(15)
C54 C53 C58 C57 1.8(13)
C52 C53 C58 C57 -174.1(8)
N8 C52 C59 C64 168.3(8)
C53 C52 C59 C64 -70.0(10)
C65 C52 C59 C64 52.4(10)
N8 C52 C59 C60 -8.9(13)
C53 C52 C59 C60 112.7(11)
C65 C52 C59 C60 -124.9(11)
C64 C59 C60 C61 0(2)
C52 C59 C60 C61 177.4(13)
C59 C60 C61 C62 0(3)
C60 C61 C62 C63 0(2)
C61 C62 C63 C64 -1.4(19)
C60 C59 C64 C63 -1.2(16)
C52 C59 C64 C63 -178.7(9)
C62 C63 C64 C59 2.0(17)
N8 C52 C65 C70 -48.2(10)
C53 C52 C65 C70 -165.5(8)
C59 C52 C65 C70 69.1(9)
N8 C52 C65 C66 136.6(8)
C53 C52 C65 C66 19.3(10)
C59 C52 C65 C66 -106.0(9)
C70 C65 C66 C67 0.9(14)
C52 C65 C66 C67 176.1(9)
C65 C66 C67 C68 2.9(18)
C66 C67 C68 C69 -5(2)
C67 C68 C69 C70 3(2)
C66 C65 C70 C69 -2.7(16)
C52 C65 C70 C69 -177.9(10)
C68 C69 C70 C65 0.9(19)
C40 C39 C71 C72 -4(20)
C38 C39 C71 C72 175(20)
